data_4028866
loop_
_publ_author_name
'Naoki Kise'
'Yusuke Kawano'
'Toshihiko Sakurai'

_publ_section_title
;
 Reductive Coupling of Phthalimides with Ketones and Aldehydes by
 Low-Valent Titanium: One-Pot Synthesis of Alkylideneisoindolin-1-ones
;
_journal_name_full 'Journal of Organic Chemistry'
_journal_page_first 12453
_journal_page_last 12459
_journal_paper_doi 10.1021/jo402125u
_journal_volume 78
_journal_year 2013
_chemical_formula_moiety 'C17 H13 N O3'
_chemical_formula_sum 'C17 H13 N O3'
_chemical_formula_weight 279.28
_chemical_melting_point 418(1)
_chemical_name_systematic
; 
(E)-3-(benzo[d][1,3]dioxol-5-ylmethylene)-2-methylisoindolin-1-one 
;
_space_group_IT_number 14
_symmetry_cell_setting monoclinic
_symmetry_space_group_name_Hall '-P 2yab'
_symmetry_space_group_name_H-M 'P 1 21/a 1'
_atom_sites_solution_hydrogens geom
_atom_sites_solution_primary direct
_atom_sites_solution_secondary difmap
_audit_creation_method SHELXL-97
_cell_angle_alpha 90.00
_cell_angle_beta 87.440(5)
_cell_angle_gamma 90.00
_cell_formula_units_Z 4
_cell_length_a 7.9701(9)
_cell_length_b 16.241(2)
_cell_length_c 10.4629(11)
_cell_measurement_temperature 298(2)
_cell_volume 1353.0(3)
_computing_cell_refinement PROCESS-AUTO
_computing_data_collection PROCESS-AUTO
_computing_data_reduction PROCESS-AUTO
_computing_publication_material yadokari-XG
_computing_structure_refinement 'SHELXL-97 (Sheldrick, 1997)'
_computing_structure_solution 'SHELXS-97 (Sheldrick, 1990)'
_diffrn_ambient_temperature 298(2)
_diffrn_detector_area_resol_mean 10.00
_diffrn_measured_fraction_theta_full 0.978
_diffrn_measured_fraction_theta_max 0.978
_diffrn_measurement_device_type 'Rigaku RAXIS-RAPID'
_diffrn_measurement_method \w
_diffrn_radiation_monochromator graphite
_diffrn_radiation_source 'fine-focus sealed tube'
_diffrn_radiation_type MoK\a
_diffrn_radiation_wavelength 0.71075
_diffrn_reflns_av_R_equivalents 0.0366
_diffrn_reflns_av_sigmaI/netI 0.0338
_diffrn_reflns_limit_h_max 10
_diffrn_reflns_limit_h_min -8
_diffrn_reflns_limit_k_max 20
_diffrn_reflns_limit_k_min -20
_diffrn_reflns_limit_l_max 13
_diffrn_reflns_limit_l_min -13
_diffrn_reflns_number 12526
_diffrn_reflns_theta_full 27.37
_diffrn_reflns_theta_max 27.37
_diffrn_reflns_theta_min 3.18
_exptl_absorpt_coefficient_mu 0.095
_exptl_absorpt_correction_T_max 0.9721
_exptl_absorpt_correction_T_min 0.9541
_exptl_absorpt_correction_type multi-scan
_exptl_absorpt_process_details
;
    Higashi, T. (1995). Program for Absorption Correction.
    Rigaku Corporation, Tokyo, Japan.
;
_exptl_crystal_colour yellow
_exptl_crystal_density_diffrn 1.371
_exptl_crystal_description block
_exptl_crystal_F_000 584
_exptl_crystal_size_max 0.50
_exptl_crystal_size_mid 0.40
_exptl_crystal_size_min 0.30
_refine_diff_density_max 0.142
_refine_diff_density_min -0.172
_refine_diff_density_rms 0.033
_refine_ls_extinction_method none
_refine_ls_goodness_of_fit_ref 1.019
_refine_ls_hydrogen_treatment refall
_refine_ls_matrix_type full
_refine_ls_number_parameters 191
_refine_ls_number_reflns 3006
_refine_ls_number_restraints 0
_refine_ls_restrained_S_all 1.019
_refine_ls_R_factor_all 0.0731
_refine_ls_R_factor_gt 0.0429
_refine_ls_shift/su_max 0.000
_refine_ls_shift/su_mean 0.000
_refine_ls_structure_factor_coef Fsqd
_refine_ls_weighting_details 'calc w=1/[\s^2^(Fo^2^)+(0.0648P)^2^+0.0000P] where P=(Fo^2^+2Fc^2^)/3'
_refine_ls_weighting_scheme calc
_refine_ls_wR_factor_gt 0.1006
_refine_ls_wR_factor_ref 0.1093
_reflns_number_gt 2051
_reflns_number_total 3006
_reflns_threshold_expression >2sigma(I)
_cod_data_source_file jo402125u_si_007.cif
_cod_data_source_block E-7i
_cod_original_sg_symbol_H-M 'P 21/a'
_cod_database_code 4028866

loop_
_symmetry_equiv_pos_as_xyz
'x, y, z'
'-x+1/2, y+1/2, -z'
'-x, -y, -z'
'x-1/2, -y-1/2, z'

loop_
_atom_site_label
_atom_site_type_symbol
_atom_site_fract_x
_atom_site_fract_y
_atom_site_fract_z
_atom_site_U_iso_or_equiv
_atom_site_adp_type
_atom_site_occupancy
_atom_site_symmetry_multiplicity
_atom_site_calc_flag
_atom_site_refinement_flags
C1 C -0.20649(17) 0.09338(9) 0.47749(12) 0.0444(4) Uani 1 1 d .
O1 O -0.31924(13) 0.09858(7) 0.56049(10) 0.0639(3) Uani 1 1 d .
N1 N -0.09045(14) 0.15401(7) 0.44786(10) 0.0445(3) Uani 1 1 d .
C2 C -0.0756(2) 0.22816(10) 0.52311(15) 0.0550(4) Uani 1 1 d .
H1 H -0.1604 0.2282 0.5912 0.082 Uiso 1 1 calc R
H2 H -0.0901 0.2754 0.4696 0.082 Uiso 1 1 calc R
H3 H 0.0334 0.2300 0.5584 0.082 Uiso 1 1 calc R
C3 C 0.02589(16) 0.13004(8) 0.34884(12) 0.0392(3) Uani 1 1 d .
C4 C 0.14917(18) 0.17906(9) 0.30293(13) 0.0451(4) Uani 1 1 d .
H4 H 0.1487 0.2331 0.3323 0.054 Uiso 1 1 calc R
C5 C 0.28617(16) 0.15572(8) 0.21007(13) 0.0403(3) Uani 1 1 d .
C6 C 0.31476(18) 0.20326(9) 0.09882(13) 0.0456(4) Uani 1 1 d .
H5 H 0.2490 0.2491 0.0826 0.055 Uiso 1 1 calc R
C7 C 0.44254(17) 0.17971(9) 0.01566(13) 0.0419(3) Uani 1 1 d .
O2 O 0.49427(14) 0.21639(7) -0.09850(10) 0.0632(3) Uani 1 1 d .
C8 C 0.6235(2) 0.16393(11) -0.15116(15) 0.0626(5) Uani 1 1 d .
H6 H 0.5833 0.1345 -0.2245 0.075 Uiso 1 1 calc R
H7 H 0.7203 0.1965 -0.1793 0.075 Uiso 1 1 calc R
O3 O 0.66895(13) 0.10742(7) -0.05576(10) 0.0581(3) Uani 1 1 d .
C9 C 0.54557(16) 0.11440(8) 0.03996(13) 0.0413(3) Uani 1 1 d .
C10 C 0.52449(18) 0.06825(9) 0.14837(13) 0.0493(4) Uani 1 1 d .
H8 H 0.5953 0.0244 0.1650 0.059 Uiso 1 1 calc R
C11 C 0.39178(18) 0.08983(9) 0.23318(13) 0.0481(4) Uani 1 1 d .
H9 H 0.3734 0.0592 0.3075 0.058 Uiso 1 1 calc R
C12 C -0.02833(16) 0.04730(8) 0.31016(12) 0.0391(3) Uani 1 1 d .
C13 C 0.02454(18) -0.00475(9) 0.21034(14) 0.0504(4) Uani 1 1 d .
H10 H 0.1148 0.0094 0.1553 0.060 Uiso 1 1 calc R
C14 C -0.06070(19) -0.07794(10) 0.19536(15) 0.0560(4) Uani 1 1 d .
H11 H -0.0262 -0.1133 0.1294 0.067 Uiso 1 1 calc R
C15 C -0.1958(2) -0.10010(10) 0.27558(16) 0.0562(4) Uani 1 1 d .
H12 H -0.2492 -0.1503 0.2637 0.067 Uiso 1 1 calc R
C16 C -0.25218(18) -0.04850(9) 0.37312(14) 0.0507(4) Uani 1 1 d .
H13 H -0.3438 -0.0626 0.4269 0.061 Uiso 1 1 calc R
C17 C -0.16746(16) 0.02503(9) 0.38806(12) 0.0415(3) Uani 1 1 d .

loop_
_atom_site_aniso_label
_atom_site_aniso_U_11
_atom_site_aniso_U_22
_atom_site_aniso_U_33
_atom_site_aniso_U_23
_atom_site_aniso_U_13
_atom_site_aniso_U_12
C1 0.0380(7) 0.0556(9) 0.0392(7) 0.0040(6) 0.0030(7) 0.0032(6)
O1 0.0530(6) 0.0830(8) 0.0534(6) -0.0044(6) 0.0220(6) -0.0020(6)
N1 0.0417(6) 0.0483(7) 0.0426(6) -0.0071(5) 0.0075(5) 0.0041(5)
C2 0.0533(9) 0.0567(10) 0.0543(9) -0.0160(7) 0.0036(8) 0.0050(7)
C3 0.0368(7) 0.0431(8) 0.0372(7) -0.0018(6) 0.0035(6) 0.0058(6)
C4 0.0467(8) 0.0408(8) 0.0471(8) -0.0058(6) 0.0065(7) 0.0008(6)
C5 0.0388(7) 0.0381(7) 0.0435(7) -0.0011(6) 0.0034(6) -0.0042(6)
C6 0.0444(8) 0.0420(8) 0.0500(8) 0.0066(6) 0.0016(7) 0.0067(6)
C7 0.0442(7) 0.0439(8) 0.0372(7) 0.0058(6) 0.0030(6) -0.0054(6)
O2 0.0725(7) 0.0660(7) 0.0493(6) 0.0178(5) 0.0172(6) 0.0092(6)
C8 0.0600(10) 0.0798(13) 0.0467(9) -0.0004(8) 0.0121(8) -0.0019(9)
O3 0.0542(6) 0.0617(7) 0.0564(7) 0.0000(5) 0.0202(5) 0.0059(5)
C9 0.0374(7) 0.0409(8) 0.0449(8) -0.0057(6) 0.0063(6) -0.0033(6)
C10 0.0475(8) 0.0434(8) 0.0565(9) 0.0067(7) 0.0043(7) 0.0097(7)
C11 0.0526(9) 0.0455(9) 0.0455(8) 0.0106(6) 0.0068(7) 0.0016(7)
C12 0.0358(7) 0.0399(8) 0.0414(7) 0.0003(6) -0.0007(6) 0.0047(6)
C13 0.0441(8) 0.0491(9) 0.0569(9) -0.0081(7) 0.0083(7) 0.0014(7)
C14 0.0541(9) 0.0468(9) 0.0669(10) -0.0144(8) 0.0003(8) 0.0057(7)
C15 0.0544(9) 0.0405(9) 0.0743(10) 0.0011(7) -0.0087(8) -0.0031(7)
C16 0.0448(8) 0.0507(9) 0.0566(9) 0.0130(7) -0.0013(7) -0.0047(7)
C17 0.0373(7) 0.0465(9) 0.0407(7) 0.0066(6) -0.0007(6) 0.0037(6)

loop_
_atom_type_symbol
_atom_type_description
_atom_type_scat_dispersion_real
_atom_type_scat_dispersion_imag
_atom_type_scat_source
C C 0.0033 0.0016 'International Tables Vol C Tables 4.2.6.8 and 6.1.1.4'
H H 0.0000 0.0000 'International Tables Vol C Tables 4.2.6.8 and 6.1.1.4'
N N 0.0061 0.0033 'International Tables Vol C Tables 4.2.6.8 and 6.1.1.4'
O O 0.0106 0.0060 'International Tables Vol C Tables 4.2.6.8 and 6.1.1.4'

loop_
_geom_angle_atom_site_label_1
_geom_angle_atom_site_label_2
_geom_angle_atom_site_label_3
_geom_angle
O1 C1 N1 125.09(14)
O1 C1 C17 128.95(13)
N1 C1 C17 105.95(11)
C1 N1 C3 112.34(11)
C1 N1 C2 122.90(11)
C3 N1 C2 124.14(12)
N1 C2 H1 109.5
N1 C2 H2 109.5
H1 C2 H2 109.5
N1 C2 H3 109.5
H1 C2 H3 109.5
H2 C2 H3 109.5
C4 C3 N1 123.14(13)
C4 C3 C12 131.61(12)
N1 C3 C12 105.16(11)
C3 C4 C5 126.36(13)
C3 C4 H4 116.8
C5 C4 H4 116.8
C11 C5 C6 119.32(12)
C11 C5 C4 121.24(12)
C6 C5 C4 119.38(13)
C7 C6 C5 117.55(13)
C7 C6 H5 121.2
C5 C6 H5 121.2
C6 C7 C9 122.30(12)
C6 C7 O2 128.03(13)
C9 C7 O2 109.61(12)
C7 O2 C8 104.99(12)
O3 C8 O2 108.53(11)
O3 C8 H6 110.0
O2 C8 H6 110.0
O3 C8 H7 110.0
O2 C8 H7 110.0
H6 C8 H7 108.4
C9 O3 C8 105.22(11)
C10 C9 C7 121.77(12)
C10 C9 O3 128.12(13)
C7 C9 O3 110.05(12)
C9 C10 C11 116.92(13)
C9 C10 H8 121.5
C11 C10 H8 121.5
C5 C11 C10 122.07(13)
C5 C11 H9 119.0
C10 C11 H9 119.0
C17 C12 C13 119.11(14)
C17 C12 C3 108.14(11)
C13 C12 C3 132.54(12)
C14 C13 C12 118.23(13)
C14 C13 H10 120.9
C12 C13 H10 120.9
C13 C14 C15 121.91(14)
C13 C14 H11 119.0
C15 C14 H11 119.0
C16 C15 C14 120.65(15)
C16 C15 H12 119.7
C14 C15 H12 119.7
C15 C16 C17 117.59(13)
C15 C16 H13 121.2
C17 C16 H13 121.2
C16 C17 C12 122.48(13)
C16 C17 C1 129.08(12)
C12 C17 C1 108.37(12)

loop_
_geom_bond_atom_site_label_1
_geom_bond_atom_site_label_2
_geom_bond_distance
C1 O1 1.2244(15)
C1 N1 1.3768(18)
C1 C17 1.4760(19)
N1 C3 1.4138(15)
N1 C2 1.4466(18)
C2 H1 0.9600
C2 H2 0.9600
C2 H3 0.9600
C3 C4 1.3370(19)
C3 C12 1.474(2)
C4 C5 1.4783(18)
C4 H4 0.9300
C5 C11 1.3893(19)
C5 C6 1.4069(18)
C6 C7 1.3643(19)
C6 H5 0.9300
C7 C9 1.372(2)
C7 O2 1.3811(16)
O2 C8 1.4279(19)
C8 O3 1.415(2)
C8 H6 0.9700
C8 H7 0.9700
O3 C9 1.3766(15)
C9 C10 1.3638(19)
C10 C11 1.3947(18)
C10 H8 0.9300
C11 H9 0.9300
C12 C17 1.3943(17)
C12 C13 1.3942(18)
C13 C14 1.382(2)
C13 H10 0.9300
C14 C15 1.383(2)
C14 H11 0.9300
C15 C16 1.380(2)
C15 H12 0.9300
C16 C17 1.384(2)
C16 H13 0.9300

loop_
_geom_torsion_atom_site_label_1
_geom_torsion_atom_site_label_2
_geom_torsion_atom_site_label_3
_geom_torsion_atom_site_label_4
_geom_torsion
O1 C1 N1 C3 179.25(13)
C17 C1 N1 C3 -2.05(15)
O1 C1 N1 C2 7.9(2)
C17 C1 N1 C2 -173.40(13)
C1 N1 C3 C4 179.30(13)
C2 N1 C3 C4 -9.5(2)
C1 N1 C3 C12 2.39(15)
C2 N1 C3 C12 173.61(13)
N1 C3 C4 C5 172.90(13)
C12 C3 C4 C5 -11.1(3)
C3 C4 C5 C11 -55.8(2)
C3 C4 C5 C6 127.01(16)
C11 C5 C6 C7 2.6(2)
C4 C5 C6 C7 179.91(13)
C5 C6 C7 C9 -2.7(2)
C5 C6 C7 O2 -179.84(13)
C6 C7 O2 C8 -175.86(15)
C9 C7 O2 C8 6.68(17)
C7 O2 C8 O3 -11.97(17)
O2 C8 O3 C9 12.64(16)
C6 C7 C9 C10 1.0(2)
O2 C7 C9 C10 178.62(13)
C6 C7 C9 O3 -176.49(13)
O2 C7 C9 O3 1.15(17)
C8 O3 C9 C10 174.19(15)
C8 O3 C9 C7 -8.53(16)
C7 C9 C10 C11 0.7(2)
O3 C9 C10 C11 177.72(13)
C6 C5 C11 C10 -1.0(2)
C4 C5 C11 C10 -178.24(13)
C9 C10 C11 C5 -0.7(2)
C4 C3 C12 C17 -178.29(15)
N1 C3 C12 C17 -1.74(15)
C4 C3 C12 C13 -3.8(3)
N1 C3 C12 C13 172.75(14)
C17 C12 C13 C14 -2.0(2)
C3 C12 C13 C14 -176.03(15)
C12 C13 C14 C15 0.4(2)
C13 C14 C15 C16 1.1(3)
C14 C15 C16 C17 -0.8(2)
C15 C16 C17 C12 -1.0(2)
C15 C16 C17 C1 175.57(14)
C13 C12 C17 C16 2.4(2)
C3 C12 C17 C16 177.73(13)
C13 C12 C17 C1 -174.78(12)
C3 C12 C17 C1 0.57(15)
O1 C1 C17 C16 2.6(2)
N1 C1 C17 C16 -176.06(14)
O1 C1 C17 C12 179.49(14)
N1 C1 C17 C12 0.86(15)
